data_4085238
loop_
_publ_author_name
'El Ezzi, Mohammad'
'Kocsor, Tibor-Gabor'
'D&#x2019;Accriscio, Florian'
'Madec, David'
'Mallet-Ladeira, Sonia'
'Castel, Annie'

_publ_section_title
;
 Iron Complexes with Stabilized Germylenes: Syntheses and
 Characterizations
;
_journal_issue 3
_journal_name_full Organometallics
_journal_page_first 571
_journal_paper_doi 10.1021/om500903g
_journal_volume 34
_journal_year 2015
_chemical_compound_source 'synthesis as described'
_chemical_formula_moiety 'C31 H36 Cl2 Fe Ge N2 O4'
_chemical_formula_sum 'C31 H36 Cl2 Fe Ge N2 O4'
_chemical_formula_weight 699.98
_chemical_name_systematic
;
 ?
;
_space_group_IT_number 43
_symmetry_cell_setting orthorhombic
_symmetry_Int_Tables_number 43
_symmetry_space_group_name_Hall 'F 2 -2d'
_symmetry_space_group_name_H-M 'F d d 2'
_atom_sites_solution_hydrogens geom
_atom_sites_solution_primary direct
_atom_sites_solution_secondary difmap
_cell_angle_alpha 90
_cell_angle_beta 90
_cell_angle_gamma 90
_cell_formula_units_Z 16
_cell_length_a 33.936(5)
_cell_length_b 39.390(6)
_cell_length_c 10.4595(14)
_cell_measurement_reflns_used 2938
_cell_measurement_temperature 193(2)
_cell_measurement_theta_max 16.84
_cell_measurement_theta_min 2.39
_cell_measurement_wavelength 0.71073
_cell_volume 13982(4)
_computing_cell_refinement 'APEX2 and SAINT (Bruker, 2008)'
_computing_data_collection 'APEX2 (Bruker, 2008)'
_computing_data_reduction 'SAINT (Bruker, 2008)'
_computing_molecular_graphics 'Ortep-3 for Windows (Farrugia, 1997)'
_computing_publication_material 'WinGX publication routines (Farrugia, 1999)'
_computing_structure_refinement 'SHELXL-97 (Sheldrick, 2008)'
_computing_structure_solution 'SHELXS-97 (Sheldrick, 2008)'
_diffrn_ambient_temperature 193(2)
_diffrn_measured_fraction_theta_full 0.974
_diffrn_measured_fraction_theta_max 0.974
_diffrn_measurement_device_type 'Bruker Kappa APEX II Quazar'
_diffrn_measurement_method 'phi and omega scans'
_diffrn_radiation_monochromator 'multilayer optics'
_diffrn_radiation_probe x-ray
_diffrn_radiation_source 'microfocus sealed tube'
_diffrn_radiation_type MoK\a
_diffrn_radiation_wavelength 0.71073
_diffrn_reflns_av_R_equivalents 0.1647
_diffrn_reflns_av_unetI/netI 0.2463
_diffrn_reflns_limit_h_max 37
_diffrn_reflns_limit_h_min -38
_diffrn_reflns_limit_k_max 44
_diffrn_reflns_limit_k_min -44
_diffrn_reflns_limit_l_max 11
_diffrn_reflns_limit_l_min -11
_diffrn_reflns_number 35737
_diffrn_reflns_theta_full 23.67
_diffrn_reflns_theta_max 23.67
_diffrn_reflns_theta_min 2.1
_diffrn_standards_decay_% 0
_diffrn_standards_interval_count 0
_diffrn_standards_interval_time 0
_diffrn_standards_number 0
_exptl_absorpt_coefficient_mu 1.462
_exptl_absorpt_correction_T_max 0.9438
_exptl_absorpt_correction_T_min 0.9386
_exptl_absorpt_correction_type multi-scan
_exptl_absorpt_process_details 'SADABS (Bruker-AXS)'
_exptl_crystal_colour yellow
_exptl_crystal_density_diffrn 1.33
_exptl_crystal_density_method 'not measured'
_exptl_crystal_description prism
_exptl_crystal_F_000 5760
_exptl_crystal_size_max 0.2
_exptl_crystal_size_mid 0.04
_exptl_crystal_size_min 0.04
_refine_diff_density_max 0.394
_refine_diff_density_min -0.399
_refine_diff_density_rms 0.093
_refine_ls_abs_structure_details 'Flack H D (1983), Acta Cryst. A39, 876-881'
_refine_ls_abs_structure_Flack -0.011(18)
_refine_ls_extinction_method none
_refine_ls_goodness_of_fit_ref 0.598
_refine_ls_hydrogen_treatment constr
_refine_ls_matrix_type full
_refine_ls_number_parameters 378
_refine_ls_number_reflns 5094
_refine_ls_number_restraints 1
_refine_ls_restrained_S_all 0.598
_refine_ls_R_factor_all 0.1038
_refine_ls_R_factor_gt 0.0414
_refine_ls_shift/su_max 0
_refine_ls_shift/su_mean 0
_refine_ls_structure_factor_coef Fsqd
_refine_ls_weighting_details 'calc w=1/[\s^2^(Fo^2^)+(0.0000P)^2^+0.0000P] where P=(Fo^2^+2Fc^2^)/3'
_refine_ls_weighting_scheme calc
_refine_ls_wR_factor_gt 0.0898
_refine_ls_wR_factor_ref 0.119
_reflns_number_gt 2792
_reflns_number_total 5094
_reflns_threshold_expression >2sigma(I)
_cod_data_source_file om500903g_si_001.cif
_cod_data_source_block 6b
_cod_depositor_comments 'Adding full bibliography for 4085233--4085238.cif.'
_cod_database_code 4085238

loop_
_symmetry_equiv_pos_as_xyz
'x, y, z'
'-x, -y, z'
'x+1/4, -y+1/4, z+1/4'
'-x+1/4, y+1/4, z+1/4'
'x, y+1/2, z+1/2'
'-x, -y+1/2, z+1/2'
'x+1/4, -y+3/4, z+3/4'
'-x+1/4, y+3/4, z+3/4'
'x+1/2, y, z+1/2'
'-x+1/2, -y, z+1/2'
'x+3/4, -y+1/4, z+3/4'
'-x+3/4, y+1/4, z+3/4'
'x+1/2, y+1/2, z'
'-x+1/2, -y+1/2, z'
'x+3/4, -y+3/4, z+1/4'
'-x+3/4, y+3/4, z+1/4'

loop_
_atom_site_label
_atom_site_type_symbol
_atom_site_fract_x
_atom_site_fract_y
_atom_site_fract_z
_atom_site_U_iso_or_equiv
_atom_site_adp_type
_atom_site_occupancy
_atom_site_symmetry_multiplicity
_atom_site_calc_flag
_atom_site_refinement_flags
C1 C 0.3528(2) 0.0924(3) 0.0236(11) 0.072(2) Uani 1 1 d .
C2 C 0.3163(2) 0.0303(2) 0.1909(8) 0.053(2) Uani 1 1 d .
C3 C 0.3694(3) 0.0298(3) 0.0234(12) 0.080(3) Uani 1 1 d .
C4 C 0.3952(3) 0.0569(2) 0.2336(11) 0.076(3) Uani 1 1 d .
C5 C 0.2786(2) 0.12674(19) 0.2429(6) 0.0404(19) Uani 1 1 d .
C6 C 0.2167(2) 0.1405(2) 0.1869(9) 0.057(2) Uani 1 1 d .
H6 H 0.1901 0.1383 0.1601 0.069 Uiso 1 1 calc R
C7 C 0.2346(2) 0.1691(2) 0.2199(9) 0.066(3) Uani 1 1 d .
H7 H 0.2235 0.1913 0.2192 0.079 Uiso 1 1 calc R
C8 C 0.23166(19) 0.07938(18) 0.1724(7) 0.0390(18) Uani 1 1 d .
C9 C 0.2348(2) 0.0675(2) 0.0463(7) 0.051(2) Uani 1 1 d .
C10 C 0.2194(2) 0.0358(2) 0.0226(11) 0.070(2) Uani 1 1 d .
H10 H 0.2208 0.0266 -0.0612 0.084 Uiso 1 1 calc R
C11 C 0.2018(3) 0.0172(3) 0.1186(12) 0.084(3) Uani 1 1 d .
H11 H 0.1914 -0.0046 0.0996 0.101 Uiso 1 1 calc R
C12 C 0.1992(2) 0.0293(2) 0.2396(10) 0.070(3) Uani 1 1 d .
H12 H 0.1872 0.0158 0.3039 0.083 Uiso 1 1 calc R
C13 C 0.21382(19) 0.0616(2) 0.2717(8) 0.0499(19) Uani 1 1 d .
C14 C 0.2511(2) 0.0887(2) -0.0608(8) 0.060(2) Uani 1 1 d .
H14 H 0.2694 0.1059 -0.0234 0.072 Uiso 1 1 calc R
C15 C 0.2740(3) 0.0676(3) -0.1584(9) 0.096(3) Uani 1 1 d .
H15A H 0.2936 0.0536 -0.114 0.144 Uiso 1 1 calc R
H15B H 0.2874 0.0828 -0.2186 0.144 Uiso 1 1 calc R
H15C H 0.2558 0.0529 -0.2053 0.144 Uiso 1 1 calc R
C16 C 0.2174(3) 0.1076(3) -0.1304(10) 0.102(4) Uani 1 1 d .
H16A H 0.2011 0.0913 -0.1771 0.153 Uiso 1 1 calc R
H16B H 0.2286 0.1241 -0.1906 0.153 Uiso 1 1 calc R
H16C H 0.2011 0.1196 -0.0675 0.153 Uiso 1 1 calc R
C17 C 0.2066(3) 0.0761(2) 0.4020(9) 0.068(3) Uani 1 1 d .
H17 H 0.2255 0.0952 0.4147 0.082 Uiso 1 1 calc R
C18 C 0.1649(3) 0.0905(3) 0.4141(10) 0.103(4) Uani 1 1 d .
H18A H 0.1616 0.1093 0.3538 0.155 Uiso 1 1 calc R
H18B H 0.1608 0.0987 0.5015 0.155 Uiso 1 1 calc R
H18C H 0.1457 0.0726 0.3949 0.155 Uiso 1 1 calc R
C19 C 0.2139(3) 0.0502(3) 0.5084(10) 0.097(3) Uani 1 1 d .
H19A H 0.1941 0.0321 0.5032 0.146 Uiso 1 1 calc R
H19B H 0.212 0.0615 0.5916 0.146 Uiso 1 1 calc R
H19C H 0.2402 0.0404 0.4984 0.146 Uiso 1 1 calc R
C20 C 0.2989(2) 0.18740(18) 0.3007(8) 0.048(2) Uani 1 1 d .
C21 C 0.2979(2) 0.1952(2) 0.4298(9) 0.061(2) Uani 1 1 d .
C22 C 0.3192(3) 0.2232(3) 0.4692(11) 0.083(3) Uani 1 1 d .
H22 H 0.3194 0.2297 0.5567 0.099 Uiso 1 1 calc R
C23 C 0.3405(3) 0.2419(3) 0.3794(14) 0.090(3) Uani 1 1 d .
H23 H 0.3546 0.2615 0.406 0.109 Uiso 1 1 calc R
C24 C 0.3415(3) 0.2325(2) 0.2552(11) 0.078(3) Uani 1 1 d .
H24 H 0.3573 0.2451 0.1971 0.094 Uiso 1 1 calc R
C25 C 0.3200(2) 0.2049(2) 0.2098(9) 0.055(2) Uani 1 1 d .
C26 C 0.2753(2) 0.1751(2) 0.5287(10) 0.072(2) Uani 1 1 d .
H26 H 0.266 0.1538 0.4867 0.087 Uiso 1 1 calc R
C27 C 0.2380(3) 0.1950(4) 0.5744(14) 0.125(5) Uani 1 1 d .
H27A H 0.2461 0.2162 0.6162 0.188 Uiso 1 1 calc R
H27B H 0.2231 0.1811 0.6352 0.188 Uiso 1 1 calc R
H27C H 0.2213 0.2003 0.5006 0.188 Uiso 1 1 calc R
C28 C 0.3001(3) 0.1651(3) 0.6405(11) 0.102(3) Uani 1 1 d .
H28A H 0.3233 0.1526 0.6104 0.153 Uiso 1 1 calc R
H28B H 0.2846 0.1506 0.698 0.153 Uiso 1 1 calc R
H28C H 0.3086 0.1855 0.6864 0.153 Uiso 1 1 calc R
C29 C 0.3209(3) 0.1956(2) 0.0707(9) 0.065(2) Uani 1 1 d .
H29 H 0.3124 0.1713 0.0641 0.078 Uiso 1 1 calc R
C30 C 0.2914(3) 0.2168(3) -0.0075(11) 0.105(4) Uani 1 1 d .
H30A H 0.3018 0.2398 -0.0188 0.158 Uiso 1 1 calc R
H30B H 0.2662 0.2179 0.0378 0.158 Uiso 1 1 calc R
H30C H 0.2875 0.2063 -0.0914 0.158 Uiso 1 1 calc R
C31 C 0.3616(3) 0.1982(3) 0.0089(13) 0.106(4) Uani 1 1 d .
H31A H 0.3678 0.2221 -0.008 0.159 Uiso 1 1 calc R
H31B H 0.3618 0.1855 -0.0718 0.159 Uiso 1 1 calc R
H31C H 0.3815 0.1887 0.0668 0.159 Uiso 1 1 calc R
N1 N 0.24356(16) 0.11432(16) 0.1984(5) 0.0410(15) Uani 1 1 d .
N2 N 0.27250(15) 0.16054(15) 0.2554(6) 0.0468(16) Uani 1 1 d .
O1 O 0.3537(2) 0.1132(2) -0.0532(8) 0.109(2) Uani 1 1 d .
O2 O 0.29374(19) 0.01125(17) 0.2298(7) 0.0786(19) Uani 1 1 d .
O3 O 0.3812(3) 0.0107(3) -0.0499(10) 0.139(4) Uani 1 1 d .
O4 O 0.4231(2) 0.05442(17) 0.2951(12) 0.144(4) Uani 1 1 d .
Cl1 Cl 0.31216(7) 0.08070(7) 0.4691(2) 0.0793(7) Uani 1 1 d .
Cl3 Cl 0.36951(6) 0.13859(5) 0.3259(2) 0.0672(7) Uani 1 1 d .
Fe1 Fe 0.35289(3) 0.05926(3) 0.13734(11) 0.0511(3) Uani 1 1 d .
Ge1 Ge 0.32739(2) 0.09858(2) 0.27679(7) 0.0429(2) Uani 1 1 d .

loop_
_atom_site_aniso_label
_atom_site_aniso_U_11
_atom_site_aniso_U_22
_atom_site_aniso_U_33
_atom_site_aniso_U_23
_atom_site_aniso_U_13
_atom_site_aniso_U_12
C1 0.072(6) 0.071(6) 0.072(6) 0.010(6) 0.008(6) -0.001(5)
C2 0.053(5) 0.043(5) 0.064(6) -0.007(4) -0.005(4) 0.004(4)
C3 0.068(6) 0.079(7) 0.094(7) -0.043(6) 0.007(6) 0.000(5)
C4 0.054(5) 0.047(6) 0.127(9) -0.019(5) -0.031(6) 0.017(4)
C5 0.041(4) 0.039(5) 0.041(5) -0.003(3) -0.003(3) 0.001(3)
C6 0.042(5) 0.052(6) 0.078(6) 0.005(5) -0.019(4) 0.008(5)
C7 0.049(5) 0.047(6) 0.101(7) -0.009(5) -0.033(5) 0.009(5)
C8 0.035(4) 0.034(5) 0.048(5) -0.003(4) -0.013(3) -0.005(3)
C9 0.041(4) 0.061(6) 0.053(6) -0.007(4) -0.009(4) -0.001(4)
C10 0.072(6) 0.074(7) 0.065(6) -0.034(6) -0.010(5) -0.014(5)
C11 0.078(7) 0.072(7) 0.103(10) -0.026(7) -0.009(7) -0.020(5)
C12 0.068(6) 0.061(6) 0.080(8) 0.010(5) 0.007(5) -0.024(5)
C13 0.042(4) 0.054(5) 0.054(5) 0.007(5) 0.000(4) 0.000(4)
C14 0.054(5) 0.079(7) 0.047(5) 0.005(4) 0.002(4) 0.003(4)
C15 0.078(7) 0.149(10) 0.062(6) -0.020(6) 0.013(5) 0.014(7)
C16 0.078(7) 0.159(11) 0.070(7) 0.036(7) -0.004(5) 0.016(7)
C17 0.072(6) 0.070(6) 0.062(6) 0.005(5) -0.010(5) -0.004(5)
C18 0.082(7) 0.150(11) 0.077(7) 0.006(7) 0.009(5) 0.039(7)
C19 0.118(8) 0.106(8) 0.068(7) 0.025(6) -0.010(6) -0.021(7)
C20 0.032(4) 0.032(4) 0.081(7) -0.011(5) -0.013(4) 0.003(3)
C21 0.052(5) 0.051(6) 0.079(7) -0.027(5) -0.012(4) 0.005(4)
C22 0.089(7) 0.073(7) 0.085(7) -0.028(6) -0.012(6) -0.010(6)
C23 0.072(7) 0.063(7) 0.137(11) -0.032(8) -0.025(7) -0.021(5)
C24 0.073(6) 0.063(7) 0.098(9) -0.008(6) -0.005(5) -0.015(5)
C25 0.045(5) 0.032(5) 0.087(6) 0.001(5) -0.016(4) 0.003(4)
C26 0.074(6) 0.074(6) 0.069(6) -0.020(6) 0.000(6) -0.007(5)
C27 0.092(8) 0.144(11) 0.140(12) 0.002(9) 0.042(8) 0.021(8)
C28 0.109(8) 0.133(10) 0.064(7) -0.001(7) -0.019(6) 0.002(7)
C29 0.076(6) 0.049(5) 0.070(6) -0.001(5) 0.000(5) -0.013(4)
C30 0.121(9) 0.110(9) 0.084(9) -0.003(7) -0.019(7) -0.001(7)
C31 0.089(7) 0.110(9) 0.118(9) 0.018(8) 0.043(7) -0.009(6)
N1 0.031(3) 0.045(4) 0.047(3) -0.004(3) -0.010(3) -0.004(3)
N2 0.033(3) 0.040(4) 0.068(5) -0.013(3) -0.014(3) -0.002(3)
O1 0.148(7) 0.098(6) 0.082(5) 0.019(5) 0.022(5) -0.008(5)
O2 0.080(5) 0.063(4) 0.093(5) -0.001(4) 0.005(4) -0.010(4)
O3 0.129(7) 0.128(7) 0.160(8) -0.083(7) 0.044(6) 0.005(5)
O4 0.103(6) 0.079(5) 0.251(12) -0.042(6) -0.115(7) 0.030(4)
Cl1 0.0928(16) 0.0921(18) 0.0529(12) 0.0095(13) -0.0066(12) 0.0140(14)
Cl3 0.0401(11) 0.0557(13) 0.1056(18) -0.0217(12) -0.0231(11) 0.0049(10)
Fe1 0.0430(6) 0.0488(7) 0.0616(7) -0.0126(6) -0.0038(5) 0.0040(5)
Ge1 0.0392(4) 0.0434(4) 0.0460(4) -0.0053(4) -0.0091(4) 0.0055(4)

loop_
_atom_type_symbol
_atom_type_description
_atom_type_scat_dispersion_real
_atom_type_scat_dispersion_imag
_atom_type_scat_source
C C 0.0033 0.0016 'International Tables Vol C Tables 4.2.6.8 and 6.1.1.4'
H H 0 0 'International Tables Vol C Tables 4.2.6.8 and 6.1.1.4'
N N 0.0061 0.0033 'International Tables Vol C Tables 4.2.6.8 and 6.1.1.4'
O O 0.0106 0.006 'International Tables Vol C Tables 4.2.6.8 and 6.1.1.4'
Cl Cl 0.1484 0.1585 'International Tables Vol C Tables 4.2.6.8 and 6.1.1.4'
Fe Fe 0.3463 0.8444 'International Tables Vol C Tables 4.2.6.8 and 6.1.1.4'
Ge Ge 0.1547 1.8001 'International Tables Vol C Tables 4.2.6.8 and 6.1.1.4'

loop_
_geom_angle_atom_site_label_1
_geom_angle_atom_site_label_2
_geom_angle_atom_site_label_3
_geom_angle
O1 C1 Fe1 177.4(9)
O2 C2 Fe1 177.0(8)
O3 C3 Fe1 178.2(9)
O4 C4 Fe1 177.9(8)
N2 C5 N1 104.6(6)
N2 C5 Ge1 130.3(5)
N1 C5 Ge1 125.1(6)
C7 C6 N1 108.0(7)
C7 C6 H6 126
N1 C6 H6 126
C6 C7 N2 106.8(7)
C6 C7 H7 126.6
N2 C7 H7 126.6
C13 C8 C9 124.5(7)
C13 C8 N1 117.1(6)
C9 C8 N1 118.0(7)
C10 C9 C8 116.3(8)
C10 C9 C14 120.7(8)
C8 C9 C14 122.8(7)
C9 C10 C11 121.0(9)
C9 C10 H10 119.5
C11 C10 H10 119.5
C12 C11 C10 121.5(9)
C12 C11 H11 119.2
C10 C11 H11 119.2
C11 C12 C13 121.1(9)
C11 C12 H12 119.4
C13 C12 H12 119.4
C8 C13 C12 115.5(8)
C8 C13 C17 124.0(7)
C12 C13 C17 120.2(8)
C9 C14 C15 112.6(8)
C9 C14 C16 110.2(7)
C15 C14 C16 108.9(8)
C9 C14 H14 108.3
C15 C14 H14 108.3
C16 C14 H14 108.3
C14 C15 H15A 109.5
C14 C15 H15B 109.5
H15A C15 H15B 109.5
C14 C15 H15C 109.5
H15A C15 H15C 109.5
H15B C15 H15C 109.5
C14 C16 H16A 109.5
C14 C16 H16B 109.5
H16A C16 H16B 109.5
C14 C16 H16C 109.5
H16A C16 H16C 109.5
H16B C16 H16C 109.5
C13 C17 C18 111.6(7)
C13 C17 C19 112.4(8)
C18 C17 C19 109.7(8)
C13 C17 H17 107.6
C18 C17 H17 107.6
C19 C17 H17 107.6
C17 C18 H18A 109.5
C17 C18 H18B 109.5
H18A C18 H18B 109.5
C17 C18 H18C 109.5
H18A C18 H18C 109.5
H18B C18 H18C 109.5
C17 C19 H19A 109.5
C17 C19 H19B 109.5
H19A C19 H19B 109.5
C17 C19 H19C 109.5
H19A C19 H19C 109.5
H19B C19 H19C 109.5
C25 C20 C21 125.1(7)
C25 C20 N2 117.2(7)
C21 C20 N2 117.4(8)
C22 C21 C20 117.0(9)
C22 C21 C26 118.6(9)
C20 C21 C26 124.4(8)
C21 C22 C23 119.5(10)
C21 C22 H22 120.2
C23 C22 H22 120.2
C24 C23 C22 121.0(9)
C24 C23 H23 119.5
C22 C23 H23 119.5
C23 C24 C25 122.0(10)
C23 C24 H24 119
C25 C24 H24 119
C20 C25 C24 115.3(9)
C20 C25 C29 123.9(7)
C24 C25 C29 120.8(9)
C28 C26 C21 112.9(8)
C28 C26 C27 110.4(10)
C21 C26 C27 111.0(8)
C28 C26 H26 107.4
C21 C26 H26 107.4
C27 C26 H26 107.4
C26 C27 H27A 109.5
C26 C27 H27B 109.5
H27A C27 H27B 109.5
C26 C27 H27C 109.5
H27A C27 H27C 109.5
H27B C27 H27C 109.5
C26 C28 H28A 109.5
C26 C28 H28B 109.5
H28A C28 H28B 109.5
C26 C28 H28C 109.5
H28A C28 H28C 109.5
H28B C28 H28C 109.5
C25 C29 C31 114.2(8)
C25 C29 C30 111.7(8)
C31 C29 C30 109.1(9)
C25 C29 H29 107.2
C31 C29 H29 107.2
C30 C29 H29 107.2
C29 C30 H30A 109.5
C29 C30 H30B 109.5
H30A C30 H30B 109.5
C29 C30 H30C 109.5
H30A C30 H30C 109.5
H30B C30 H30C 109.5
C29 C31 H31A 109.5
C29 C31 H31B 109.5
H31A C31 H31B 109.5
C29 C31 H31C 109.5
H31A C31 H31C 109.5
H31B C31 H31C 109.5
C5 N1 C6 109.7(6)
C5 N1 C8 129.9(6)
C6 N1 C8 120.3(6)
C5 N2 C7 110.9(6)
C5 N2 C20 130.4(6)
C7 N2 C20 118.7(6)
C4 Fe1 C3 95.4(4)
C4 Fe1 C1 115.2(4)
C3 Fe1 C1 91.8(5)
C4 Fe1 C2 110.9(4)
C3 Fe1 C2 90.8(4)
C1 Fe1 C2 133.3(4)
C4 Fe1 Ge1 88.8(3)
C3 Fe1 Ge1 175.8(3)
C1 Fe1 Ge1 85.9(3)
C2 Fe1 Ge1 88.2(3)
C5 Ge1 Cl3 100.4(2)
C5 Ge1 Cl1 98.3(2)
Cl3 Ge1 Cl1 99.78(10)
C5 Ge1 Fe1 124.5(2)
Cl3 Ge1 Fe1 112.87(7)
Cl1 Ge1 Fe1 117.04(8)

loop_
_geom_bond_atom_site_label_1
_geom_bond_atom_site_label_2
_geom_bond_distance
C1 O1 1.149(11)
C1 Fe1 1.765(11)
C2 O2 1.149(9)
C2 Fe1 1.774(10)
C3 O3 1.146(11)
C3 Fe1 1.755(10)
C4 O4 1.150(10)
C4 Fe1 1.755(9)
C5 N2 1.354(9)
C5 N1 1.367(8)
C5 Ge1 2.025(7)
C6 C7 1.328(11)
C6 N1 1.381(9)
C6 H6 0.95
C7 N2 1.380(9)
C7 H7 0.95
C8 C13 1.391(11)
C8 C9 1.404(11)
C8 N1 1.460(9)
C9 C10 1.375(11)
C9 C14 1.503(11)
C10 C11 1.377(14)
C10 H10 0.95
C11 C12 1.356(14)
C11 H11 0.95
C12 C13 1.406(11)
C12 H12 0.95
C13 C17 1.498(13)
C14 C15 1.528(12)
C14 C16 1.550(12)
C14 H14 1
C15 H15A 0.98
C15 H15B 0.98
C15 H15C 0.98
C16 H16A 0.98
C16 H16B 0.98
C16 H16C 0.98
C17 C18 1.528(12)
C17 C19 1.529(13)
C17 H17 1
C18 H18A 0.98
C18 H18B 0.98
C18 H18C 0.98
C19 H19A 0.98
C19 H19B 0.98
C19 H19C 0.98
C20 C25 1.376(12)
C20 C21 1.386(12)
C20 N2 1.465(9)
C21 C22 1.382(12)
C21 C26 1.510(13)
C22 C23 1.395(15)
C22 H22 0.95
C23 C24 1.351(16)
C23 H23 0.95
C24 C25 1.392(12)
C24 H24 0.95
C25 C29 1.500(12)
C26 C28 1.493(14)
C26 C27 1.565(13)
C26 H26 1
C27 H27A 0.98
C27 H27B 0.98
C27 H27C 0.98
C28 H28A 0.98
C28 H28B 0.98
C28 H28C 0.98
C29 C31 1.530(12)
C29 C30 1.539(14)
C29 H29 1
C30 H30A 0.98
C30 H30B 0.98
C30 H30C 0.98
C31 H31A 0.98
C31 H31B 0.98
C31 H31C 0.98
Cl1 Ge1 2.193(2)
Cl3 Ge1 2.189(2)
Fe1 Ge1 2.2969(13)
